data_7158965
loop_
_publ_author_name
'Zhao, Cheng'
'Gu, Man-Zhen'
'Chen, Yi-Yuan'
'Hu, Xiao-Wei'
'Xu, Yi-Bing'
'Lin, Xiao-Min'
'Liu, Xin-Ni'
'Chen, Long'
'Chen, Guo-Shu'
'Liu, Yun-Lin'

_publ_section_title
;
 Catalytic divergent synthesis of imidazoles <i>via</i> reaction
 condition-dependent [3 + 2] cyclization of TosMIC.
;
_journal_name_full 'Organic &amp; biomolecular chemistry'
_journal_paper_doi 10.1039/d2ob01747d
_journal_year 2022
_chemical_formula_moiety 'C26 H24 N2 O4 S'
_chemical_formula_sum 'C26 H24 N2 O4 S'
_chemical_formula_weight 460.53
_space_group_crystal_system monoclinic
_space_group_IT_number 14
_space_group_name_Hall '-P 2yn'
_space_group_name_H-M_alt 'P 1 21/n 1'
_atom_sites_solution_hydrogens geom
_atom_sites_solution_primary dual
_audit_creation_date 2022-08-27
_audit_creation_method
;
Olex2 1.5
(compiled 2021.12.09 svn.r5202d8cf for OlexSys, GUI svn.r6439)
;
_audit_update_record
;
2022-09-24 deposited with the CCDC.	2022-10-26 downloaded from the CCDC.
;
_cell_angle_alpha 90
_cell_angle_beta 94.077(7)
_cell_angle_gamma 90
_cell_formula_units_Z 4
_cell_length_a 9.4115(7)
_cell_length_b 17.4920(18)
_cell_length_c 13.8909(10)
_cell_measurement_reflns_used 3085
_cell_measurement_temperature 179.99(10)
_cell_measurement_theta_max 27.4260
_cell_measurement_theta_min 2.3250
_cell_volume 2281.0(3)
_computing_cell_refinement 'CrysAlisPro 1.171.38.43f (Rigaku OD, 2015)'
_computing_data_collection 'CrysAlisPro 1.171.38.43f (Rigaku OD, 2015)'
_computing_data_reduction 'CrysAlisPro 1.171.38.43f (Rigaku OD, 2015)'
_computing_molecular_graphics 'Olex2 1.5 (Dolomanov et al., 2009)'
_computing_publication_material 'Olex2 1.5 (Dolomanov et al., 2009)'
_computing_structure_refinement 'SHELXL 2018/3 (Sheldrick, 2015)'
_computing_structure_solution 'SHELXT 2018/2 (Sheldrick, 2018)'
_diffrn_ambient_environment N~2~
_diffrn_ambient_temperature 179.99(10)
_diffrn_detector 'CCD plate'
_diffrn_detector_area_resol_mean 5.2684
_diffrn_detector_type AtlasS2
_diffrn_measured_fraction_theta_full 1.000
_diffrn_measured_fraction_theta_max 0.835
_diffrn_measurement_details
;
List of Runs (angles in degrees, time in seconds):

  # Type    Start    End  Width  t~exp~   \w     \q     \k     \f   Frames
#--------------------------------------------------------------------------
  1  \w     -1.00  28.00   1.00    5.00    --  -11.35 -99.00 -90.00   29
  2  \w    -61.00  36.00   1.00    5.00    --   11.90 -37.00  30.00   97
  3  \w    -17.00  53.00   1.00    5.00    --   11.90 -19.00  60.00   70
;
_diffrn_measurement_device 'four-circle diffractometer'
_diffrn_measurement_device_type 'SuperNova, Dual, Cu at zero, AtlasS2'
_diffrn_measurement_method '\w scans'
_diffrn_orient_matrix_type 'CrysAlisPro convention (1999,Acta A55,543-557)'
_diffrn_orient_matrix_UB_11 0.0320845000
_diffrn_orient_matrix_UB_12 -0.0224478000
_diffrn_orient_matrix_UB_13 -0.0350795000
_diffrn_orient_matrix_UB_21 -0.0349843000
_diffrn_orient_matrix_UB_22 -0.0329196000
_diffrn_orient_matrix_UB_23 0.0164444000
_diffrn_orient_matrix_UB_31 -0.0588177000
_diffrn_orient_matrix_UB_32 0.0073190000
_diffrn_orient_matrix_UB_33 -0.0334988000
_diffrn_radiation_monochromator mirror
_diffrn_radiation_probe x-ray
_diffrn_radiation_type 'Mo K\a'
_diffrn_radiation_wavelength 0.71073
_diffrn_reflns_av_R_equivalents 0.0395
_diffrn_reflns_av_unetI/netI 0.0733
_diffrn_reflns_Laue_measured_fraction_full 1.000
_diffrn_reflns_Laue_measured_fraction_max 0.835
_diffrn_reflns_limit_h_max 11
_diffrn_reflns_limit_h_min -12
_diffrn_reflns_limit_k_max 15
_diffrn_reflns_limit_k_min -24
_diffrn_reflns_limit_l_max 19
_diffrn_reflns_limit_l_min -18
_diffrn_reflns_number 11730
_diffrn_reflns_point_group_measured_fraction_full 1.000
_diffrn_reflns_point_group_measured_fraction_max 0.835
_diffrn_reflns_theta_full 25.242
_diffrn_reflns_theta_max 29.646
_diffrn_reflns_theta_min 2.329
_diffrn_source 'micro-focus sealed X-ray tube'
_diffrn_source_type 'SuperNova (Mo) X-ray Source'
_exptl_absorpt_coefficient_mu 0.178
_exptl_absorpt_correction_T_max 1.00000
_exptl_absorpt_correction_T_min 0.75602
_exptl_absorpt_correction_type multi-scan
_exptl_absorpt_process_details
;
CrysAlisPro 1.171.38.43f (Rigaku Oxford Diffraction, 2015)
Empirical absorption correction using spherical harmonics,
 implemented in SCALE3 ABSPACK scaling algorithm.
;
_exptl_crystal_colour colourless
_exptl_crystal_colour_primary colourless
_exptl_crystal_density_diffrn 1.341
_exptl_crystal_description block
_exptl_crystal_F_000 968
_exptl_crystal_size_max 0.14
_exptl_crystal_size_mid 0.12
_exptl_crystal_size_min 0.11
_refine_diff_density_max 1.873
_refine_diff_density_min -1.308
_refine_diff_density_rms 0.121
_refine_ls_extinction_method none
_refine_ls_goodness_of_fit_ref 1.428
_refine_ls_hydrogen_treatment constr
_refine_ls_matrix_type full
_refine_ls_number_parameters 136
_refine_ls_number_reflns 5383
_refine_ls_number_restraints 0
_refine_ls_restrained_S_all 1.428
_refine_ls_R_factor_all 0.1763
_refine_ls_R_factor_gt 0.1315
_refine_ls_shift/su_max 0.000
_refine_ls_shift/su_mean 0.000
_refine_ls_structure_factor_coef Fsqd
_refine_ls_weighting_details 'w=1/[\s^2^(Fo^2^)+(0.0838P)^2^+4.6786P] where P=(Fo^2^+2Fc^2^)/3'
_refine_ls_weighting_scheme calc
_refine_ls_wR_factor_gt 0.2928
_refine_ls_wR_factor_ref 0.3166
_reflns_Friedel_coverage 0.000
_reflns_number_gt 3493
_reflns_number_total 5383
_reflns_threshold_expression 'I > 2\s(I)'
_cod_data_source_file d2ob01747d2.cif
_cod_data_source_block 220113-1
_cod_database_code 7158965
_shelx_shelxl_version_number 2018/3
_shelx_space_group_comment
;
The symmetry employed for this shelxl refinement is uniquely defined
by the following loop, which should always be used as a source of
symmetry information in preference to the above space-group names.
They are only intended as comments.
;
_olex2_refinement_description
;
1. Fixed Uiso
 At 1.2 times of:
  All C(H) groups
 At 1.5 times of:
  All C(H,H,H) groups
2.a Ternary CH refined with riding coordinates:
 C00G(H00G)
2.b Aromatic/amide H refined with riding coordinates:
 C00A(H00A), C00E(H00E), C00H(H00H), C00I(H00I), C00J(H00J), C00K(H00K),
 C00L(H00L), C00M(H00M), C00N(H00N), C00O(H00O), C00R(H00R), C00S(H00S),
 C00T(H00T), C00U(H00U)
2.c Idealised Me refined as rotating group:
 C00V(H00B,H00C,H00D), C00W(H00F,H00P,H00Q), C00X(H00V,H00W,H00X)
;
_olex2_submission_special_instructions 'No special instructions were received'
_oxdiff_exptl_absorpt_empirical_details
;
Empirical correction (ABSPACK) includes:
- Absorption correction using spherical harmonics
- Frame scaling
;
_oxdiff_exptl_absorpt_empirical_full_max 1.358
_oxdiff_exptl_absorpt_empirical_full_min 0.704

loop_
_space_group_symop_operation_xyz
'x, y, z'
'-x+1/2, y+1/2, -z+1/2'
'-x, -y, -z'
'x-1/2, -y-1/2, z-1/2'

loop_
_atom_site_label
_atom_site_type_symbol
_atom_site_fract_x
_atom_site_fract_y
_atom_site_fract_z
_atom_site_U_iso_or_equiv
_atom_site_adp_type
_atom_site_occupancy
_atom_site_site_symmetry_order
_atom_site_calc_flag
_atom_site_refinement_flags_posn
_atom_site_refinement_flags_adp
_atom_site_refinement_flags_occupancy
_atom_site_disorder_assembly
_atom_site_disorder_group
S001 S 0.24819(15) 0.60637(8) 0.80244(10) 0.0348(4) Uiso 1 1 d . . . . .
O002 O 0.2849(4) 0.7645(2) 0.6345(3) 0.0416(10) Uiso 1 1 d . . . . .
O003 O 0.1655(4) 0.6755(2) 0.8049(3) 0.0406(10) Uiso 1 1 d . . . . .
O004 O 0.0659(4) 0.7979(2) 0.6685(3) 0.0433(10) Uiso 1 1 d . . . . .
O005 O 0.2100(5) 0.5418(3) 0.8568(3) 0.0499(11) Uiso 1 1 d . . . . .
N006 N 0.2216(4) 0.5678(2) 0.5262(3) 0.0293(9) Uiso 1 1 d . . . . .
N007 N 0.3256(5) 0.5157(3) 0.6602(3) 0.0326(10) Uiso 1 1 d . . . . .
C008 C 0.1589(5) 0.7512(3) 0.6328(4) 0.0288(11) Uiso 1 1 d . . . . .
C009 C -0.0677(5) 0.6729(3) 0.5862(3) 0.0276(11) Uiso 1 1 d . . . . .
C00A C -0.1288(5) 0.6236(3) 0.6502(4) 0.0305(11) Uiso 1 1 d . . . . .
H00A H -0.071241 0.594490 0.693263 0.037 Uiso 1 1 calc R U . . .
C00B C 0.2483(5) 0.5795(3) 0.6818(4) 0.0309(11) Uiso 1 1 d . . . . .
C00C C 0.1833(5) 0.6130(3) 0.6003(4) 0.0294(11) Uiso 1 1 d . . . . .
C00D C 0.1829(6) 0.5764(3) 0.4250(4) 0.0310(11) Uiso 1 1 d . . . . .
C00E C 0.3064(6) 0.5111(3) 0.5657(4) 0.0333(12) Uiso 1 1 d . . . . .
H00E H 0.346531 0.473112 0.529550 0.040 Uiso 1 1 calc R U . . .
C00F C 0.4286(6) 0.6275(3) 0.8380(4) 0.0335(12) Uiso 1 1 d . . . . .
C00G C 0.0931(5) 0.6834(3) 0.5790(4) 0.0299(11) Uiso 1 1 d . . . . .
H00G H 0.103760 0.694505 0.510754 0.036 Uiso 1 1 calc R U . . .
C00H C 0.4831(6) 0.6961(3) 0.8114(4) 0.0360(12) Uiso 1 1 d . . . . .
H00H H 0.425824 0.730823 0.775958 0.043 Uiso 1 1 calc R U . . .
C00I C 0.0420(6) 0.5726(3) 0.3912(4) 0.0335(12) Uiso 1 1 d . . . . .
H00I H -0.029033 0.567024 0.433880 0.040 Uiso 1 1 calc R U . . .
C00J C 0.0073(6) 0.5772(3) 0.2927(4) 0.0374(13) Uiso 1 1 d . . . . .
H00J H -0.087931 0.575245 0.269814 0.045 Uiso 1 1 calc R U . . .
C00K C -0.2747(6) 0.6180(3) 0.6494(4) 0.0339(12) Uiso 1 1 d . . . . .
H00K H -0.314972 0.584767 0.692067 0.041 Uiso 1 1 calc R U . . .
C00L C -0.3618(6) 0.6605(3) 0.5866(4) 0.0374(13) Uiso 1 1 d . . . . .
H00L H -0.460306 0.656560 0.587209 0.045 Uiso 1 1 calc R U . . .
C00M C -0.1555(6) 0.7147(3) 0.5230(4) 0.0363(12) Uiso 1 1 d . . . . .
H00M H -0.115768 0.747501 0.479546 0.044 Uiso 1 1 calc R U . . .
C00N C 0.6234(6) 0.7135(4) 0.8373(4) 0.0400(13) Uiso 1 1 d . . . . .
H00N H 0.660011 0.760211 0.818725 0.048 Uiso 1 1 calc R U . . .
C00O C -0.3021(6) 0.7090(4) 0.5229(4) 0.0415(14) Uiso 1 1 d . . . . .
H00O H -0.360087 0.737898 0.479877 0.050 Uiso 1 1 calc R U . . .
C00P C 0.7107(6) 0.6632(4) 0.8903(4) 0.0414(14) Uiso 1 1 d . . . . .
C00Q C 0.1111(7) 0.5848(4) 0.2277(4) 0.0427(14) Uiso 1 1 d . . . . .
C00R C 0.2879(7) 0.5838(4) 0.3614(4) 0.0460(15) Uiso 1 1 d . . . . .
H00R H 0.382943 0.586054 0.384646 0.055 Uiso 1 1 calc R U . . .
C00S C 0.5111(7) 0.5762(4) 0.8930(5) 0.0508(16) Uiso 1 1 d . . . . .
H00S H 0.473151 0.530131 0.912784 0.061 Uiso 1 1 calc R U . . .
C00T C 0.2524(7) 0.5878(4) 0.2626(5) 0.0522(16) Uiso 1 1 d . . . . .
H00T H 0.323748 0.592542 0.219931 0.063 Uiso 1 1 calc R U . . .
C00U C 0.6543(7) 0.5955(4) 0.9183(5) 0.0543(17) Uiso 1 1 d . . . . .
H00U H 0.711596 0.561384 0.954894 0.065 Uiso 1 1 calc R U . . .
C00V C 0.8649(7) 0.6824(4) 0.9138(5) 0.0580(18) Uiso 1 1 d . . . . .
H00B H 0.899853 0.711708 0.862048 0.087 Uiso 1 1 calc R U . . .
H00C H 0.919099 0.636099 0.922155 0.087 Uiso 1 1 calc R U . . .
H00D H 0.874321 0.711772 0.972347 0.087 Uiso 1 1 calc R U . . .
C00W C 0.0708(8) 0.5913(4) 0.1219(5) 0.0604(19) Uiso 1 1 d . . . . .
H00F H 0.018488 0.546629 0.100338 0.091 Uiso 1 1 calc R U . . .
H00P H 0.155344 0.595614 0.087504 0.091 Uiso 1 1 calc R U . . .
H00Q H 0.012587 0.635848 0.109981 0.091 Uiso 1 1 calc R U . . .
C00X C 0.1258(9) 0.8643(5) 0.7197(6) 0.070(2) Uiso 1 1 d . . . . .
H00V H 0.170376 0.897013 0.675248 0.105 Uiso 1 1 calc R U . . .
H00W H 0.195239 0.847911 0.769349 0.105 Uiso 1 1 calc R U . . .
H00X H 0.051175 0.891823 0.748273 0.105 Uiso 1 1 calc R U . . .

loop_
_atom_type_symbol
_atom_type_description
_atom_type_scat_dispersion_real
_atom_type_scat_dispersion_imag
_atom_type_scat_source
C C 0.0033 0.0016 'International Tables Vol C Tables 4.2.6.8 and 6.1.1.4'
H H 0.0000 0.0000 'International Tables Vol C Tables 4.2.6.8 and 6.1.1.4'
N N 0.0061 0.0033 'International Tables Vol C Tables 4.2.6.8 and 6.1.1.4'
O O 0.0106 0.0060 'International Tables Vol C Tables 4.2.6.8 and 6.1.1.4'
S S 0.1246 0.1234 'International Tables Vol C Tables 4.2.6.8 and 6.1.1.4'

loop_
_geom_angle_atom_site_label_1
_geom_angle_atom_site_label_2
_geom_angle_atom_site_label_3
_geom_angle
_geom_angle_site_symmetry_1
_geom_angle_site_symmetry_3
_geom_angle_publ_flag
O003 S001 C00B 106.6(2) . . ?
O003 S001 C00F 109.1(3) . . ?
O005 S001 O003 119.9(3) . . ?
O005 S001 C00B 108.4(3) . . ?
O005 S001 C00F 107.0(3) . . ?
C00B S001 C00F 104.9(3) . . ?
C008 O004 C00X 115.7(5) . . ?
C00C N006 C00D 128.1(4) . . ?
C00E N006 C00C 107.2(4) . . ?
C00E N006 C00D 124.8(4) . . ?
C00E N007 C00B 103.3(4) . . ?
O002 C008 O004 123.4(5) . . ?
O002 C008 C00G 121.9(5) . . ?
O004 C008 C00G 114.3(4) . . ?
C00A C009 C00G 124.7(4) . . ?
C00M C009 C00A 118.7(5) . . ?
C00M C009 C00G 116.5(5) . . ?
C009 C00A H00A 120.1 . . ?
C00K C00A C009 119.8(5) . . ?
C00K C00A H00A 120.1 . . ?
N007 C00B S001 117.7(4) . . ?
N007 C00B C00C 112.1(4) . . ?
C00C C00B S001 130.2(4) . . ?
N006 C00C C00B 104.4(4) . . ?
N006 C00C C00G 119.8(4) . . ?
C00B C00C C00G 135.8(5) . . ?
C00I C00D N006 120.1(5) . . ?
C00R C00D N006 119.7(5) . . ?
C00R C00D C00I 120.2(5) . . ?
N006 C00E H00E 123.4 . . ?
N007 C00E N006 113.1(5) . . ?
N007 C00E H00E 123.4 . . ?
C00H C00F S001 118.6(4) . . ?
C00H C00F C00S 120.9(5) . . ?
C00S C00F S001 120.5(5) . . ?
C008 C00G C009 115.7(4) . . ?
C008 C00G C00C 109.7(4) . . ?
C008 C00G H00G 104.8 . . ?
C009 C00G H00G 104.8 . . ?
C00C C00G C009 115.6(4) . . ?
C00C C00G H00G 104.8 . . ?
C00F C00H H00H 120.1 . . ?
C00F C00H C00N 119.7(5) . . ?
C00N C00H H00H 120.1 . . ?
C00D C00I H00I 120.4 . . ?
C00J C00I C00D 119.2(5) . . ?
C00J C00I H00I 120.4 . . ?
C00I C00J H00J 119.3 . . ?
C00I C00J C00Q 121.5(5) . . ?
C00Q C00J H00J 119.3 . . ?
C00A C00K H00K 119.4 . . ?
C00L C00K C00A 121.2(5) . . ?
C00L C00K H00K 119.4 . . ?
C00K C00L H00L 120.3 . . ?
C00O C00L C00K 119.3(5) . . ?
C00O C00L H00L 120.3 . . ?
C009 C00M H00M 119.4 . . ?
C009 C00M C00O 121.1(5) . . ?
C00O C00M H00M 119.4 . . ?
C00H C00N H00N 119.3 . . ?
C00P C00N C00H 121.4(6) . . ?
C00P C00N H00N 119.3 . . ?
C00L C00O C00M 119.9(6) . . ?
C00L C00O H00O 120.1 . . ?
C00M C00O H00O 120.1 . . ?
C00N C00P C00V 120.1(6) . . ?
C00U C00P C00N 118.4(6) . . ?
C00U C00P C00V 121.4(6) . . ?
C00J C00Q C00W 120.4(6) . . ?
C00T C00Q C00J 118.7(6) . . ?
C00T C00Q C00W 120.8(6) . . ?
C00D C00R H00R 119.8 . . ?
C00D C00R C00T 120.3(6) . . ?
C00T C00R H00R 119.8 . . ?
C00F C00S H00S 120.9 . . ?
C00F C00S C00U 118.1(6) . . ?
C00U C00S H00S 120.9 . . ?
C00Q C00T C00R 120.1(6) . . ?
C00Q C00T H00T 120.0 . . ?
C00R C00T H00T 120.0 . . ?
C00P C00U C00S 121.4(7) . . ?
C00P C00U H00U 119.3 . . ?
C00S C00U H00U 119.3 . . ?
C00P C00V H00B 109.5 . . ?
C00P C00V H00C 109.5 . . ?
C00P C00V H00D 109.5 . . ?
H00B C00V H00C 109.5 . . ?
H00B C00V H00D 109.5 . . ?
H00C C00V H00D 109.5 . . ?
C00Q C00W H00F 109.5 . . ?
C00Q C00W H00P 109.5 . . ?
C00Q C00W H00Q 109.5 . . ?
H00F C00W H00P 109.5 . . ?
H00F C00W H00Q 109.5 . . ?
H00P C00W H00Q 109.5 . . ?
O004 C00X H00V 109.5 . . ?
O004 C00X H00W 109.5 . . ?
O004 C00X H00X 109.5 . . ?
H00V C00X H00W 109.5 . . ?
H00V C00X H00X 109.5 . . ?
H00W C00X H00X 109.5 . . ?

loop_
_geom_bond_atom_site_label_1
_geom_bond_atom_site_label_2
_geom_bond_distance
_geom_bond_site_symmetry_2
_geom_bond_publ_flag
S001 O003 1.440(4) . ?
S001 O005 1.419(5) . ?
S001 C00B 1.740(5) . ?
S001 C00F 1.773(6) . ?
O002 C008 1.207(6) . ?
O004 C008 1.319(6) . ?
O004 C00X 1.455(9) . ?
N006 C00C 1.366(6) . ?
N006 C00D 1.434(6) . ?
N006 C00E 1.364(7) . ?
N007 C00B 1.377(7) . ?
N007 C00E 1.314(6) . ?
C008 C00G 1.511(7) . ?
C009 C00A 1.393(7) . ?
C009 C00G 1.534(7) . ?
C009 C00M 1.373(7) . ?
C00A H00A 0.9300 . ?
C00A C00K 1.376(7) . ?
C00B C00C 1.379(7) . ?
C00C C00G 1.513(7) . ?
C00D C00I 1.377(7) . ?
C00D C00R 1.377(8) . ?
C00E H00E 0.9300 . ?
C00F C00H 1.365(8) . ?
C00F C00S 1.382(8) . ?
C00G H00G 0.9800 . ?
C00H H00H 0.9300 . ?
C00H C00N 1.377(8) . ?
C00I H00I 0.9300 . ?
C00I C00J 1.386(7) . ?
C00J H00J 0.9300 . ?
C00J C00Q 1.383(8) . ?
C00K H00K 0.9300 . ?
C00K C00L 1.373(8) . ?
C00L H00L 0.9300 . ?
C00L C00O 1.375(8) . ?
C00M H00M 0.9300 . ?
C00M C00O 1.383(8) . ?
C00N H00N 0.9300 . ?
C00N C00P 1.381(8) . ?
C00O H00O 0.9300 . ?
C00P C00U 1.366(9) . ?
C00P C00V 1.503(9) . ?
C00Q C00T 1.383(9) . ?
C00Q C00W 1.496(9) . ?
C00R H00R 0.9300 . ?
C00R C00T 1.392(9) . ?
C00S H00S 0.9300 . ?
C00S C00U 1.410(9) . ?
C00T H00T 0.9300 . ?
C00U H00U 0.9300 . ?
C00V H00B 0.9600 . ?
C00V H00C 0.9600 . ?
C00V H00D 0.9600 . ?
C00W H00F 0.9600 . ?
C00W H00P 0.9600 . ?
C00W H00Q 0.9600 . ?
C00X H00V 0.9600 . ?
C00X H00W 0.9600 . ?
C00X H00X 0.9600 . ?

loop_
_geom_torsion_atom_site_label_1
_geom_torsion_atom_site_label_2
_geom_torsion_atom_site_label_3
_geom_torsion_atom_site_label_4
_geom_torsion
_geom_torsion_site_symmetry_1
_geom_torsion_site_symmetry_2
_geom_torsion_site_symmetry_3
_geom_torsion_site_symmetry_4
_geom_torsion_publ_flag
S001 C00B C00C N006 179.3(4) . . . . ?
S001 C00B C00C C00G 2.0(10) . . . . ?
S001 C00F C00H C00N -179.4(4) . . . . ?
S001 C00F C00S C00U 179.3(5) . . . . ?
O002 C008 C00G C009 178.3(5) . . . . ?
O002 C008 C00G C00C 45.3(7) . . . . ?
O003 S001 C00B N007 177.7(4) . . . . ?
O003 S001 C00B C00C -1.3(6) . . . . ?
O003 S001 C00F C00H -35.7(5) . . . . ?
O003 S001 C00F C00S 143.0(5) . . . . ?
O004 C008 C00G C009 -8.3(6) . . . . ?
O004 C008 C00G C00C -141.3(5) . . . . ?
O005 S001 C00B N007 -51.9(5) . . . . ?
O005 S001 C00B C00C 129.1(5) . . . . ?
O005 S001 C00F C00H -166.8(4) . . . . ?
O005 S001 C00F C00S 12.0(6) . . . . ?
N006 C00C C00G C008 -131.2(5) . . . . ?
N006 C00C C00G C009 95.8(6) . . . . ?
N006 C00D C00I C00J -176.9(5) . . . . ?
N006 C00D C00R C00T 176.4(5) . . . . ?
N007 C00B C00C N006 0.3(6) . . . . ?
N007 C00B C00C C00G -177.1(6) . . . . ?
C009 C00A C00K C00L -0.2(8) . . . . ?
C009 C00M C00O C00L -0.3(9) . . . . ?
C00A C009 C00G C008 -97.6(6) . . . . ?
C00A C009 C00G C00C 32.6(7) . . . . ?
C00A C009 C00M C00O 0.7(8) . . . . ?
C00A C00K C00L C00O 0.6(8) . . . . ?
C00B S001 C00F C00H 78.2(5) . . . . ?
C00B S001 C00F C00S -103.0(5) . . . . ?
C00B N007 C00E N006 -0.2(6) . . . . ?
C00B C00C C00G C008 45.9(8) . . . . ?
C00B C00C C00G C009 -87.1(7) . . . . ?
C00C N006 C00D C00I -61.7(7) . . . . ?
C00C N006 C00D C00R 122.1(6) . . . . ?
C00C N006 C00E N007 0.3(6) . . . . ?
C00D N006 C00C C00B 179.8(5) . . . . ?
C00D N006 C00C C00G -2.3(8) . . . . ?
C00D N006 C00E N007 -179.8(5) . . . . ?
C00D C00I C00J C00Q 0.7(9) . . . . ?
C00D C00R C00T C00Q 0.3(10) . . . . ?
C00E N006 C00C C00B -0.4(5) . . . . ?
C00E N006 C00C C00G 177.5(5) . . . . ?
C00E N006 C00D C00I 118.5(6) . . . . ?
C00E N006 C00D C00R -57.7(7) . . . . ?
C00E N007 C00B S001 -179.2(4) . . . . ?
C00E N007 C00B C00C -0.1(6) . . . . ?
C00F S001 C00B N007 62.1(5) . . . . ?
C00F S001 C00B C00C -116.9(5) . . . . ?
C00F C00H C00N C00P -0.3(9) . . . . ?
C00F C00S C00U C00P 0.5(10) . . . . ?
C00G C009 C00A C00K -179.1(5) . . . . ?
C00G C009 C00M C00O 179.4(5) . . . . ?
C00H C00F C00S C00U -2.0(9) . . . . ?
C00H C00N C00P C00U -1.1(9) . . . . ?
C00H C00N C00P C00V 177.4(6) . . . . ?
C00I C00D C00R C00T 0.3(9) . . . . ?
C00I C00J C00Q C00T -0.1(9) . . . . ?
C00I C00J C00Q C00W -178.7(6) . . . . ?
C00J C00Q C00T C00R -0.4(10) . . . . ?
C00K C00L C00O C00M -0.3(9) . . . . ?
C00M C009 C00A C00K -0.4(8) . . . . ?
C00M C009 C00G C008 83.7(6) . . . . ?
C00M C009 C00G C00C -146.1(5) . . . . ?
C00N C00P C00U C00S 1.0(10) . . . . ?
C00R C00D C00I C00J -0.7(8) . . . . ?
C00S C00F C00H C00N 1.9(8) . . . . ?
C00V C00P C00U C00S -177.5(6) . . . . ?
C00W C00Q C00T C00R 178.2(6) . . . . ?
C00X O004 C008 O002 -6.0(8) . . . . ?
C00X O004 C008 C00G -179.3(5) . . . . ?
